data_4106787
loop_
_publ_author_name
'Noah Z. Burns'
'Michael R. Witten'
'Eric N. Jacobsen'

_publ_section_title
;
 Dual Catalysis in Enantioselective Oxidopyrylium-Based [5 + 2]
 Cycloadditions
;
_journal_name_full 'Journal of the American Chemical Society'
_journal_page_first 14578
_journal_page_last 14581
_journal_paper_doi 10.1021/ja206997e
_journal_volume 133
_journal_year 2011
_chemical_absolute_configuration rm
_chemical_formula_sum 'C25 H27 N3 S'
_chemical_formula_weight 401.56
_chemical_name_systematic
; 
 ? 
;
_space_group_IT_number 144
_symmetry_cell_setting trigonal
_symmetry_space_group_name_Hall 'P 31'
_symmetry_space_group_name_H-M 'P 31'
_atom_sites_solution_hydrogens geom
_atom_sites_solution_primary direct
_atom_sites_solution_secondary difmap
_audit_creation_method SHELXL-97
_cell_angle_alpha 90.00
_cell_angle_beta 90.00
_cell_angle_gamma 120.00
_cell_formula_units_Z 3
_cell_length_a 11.4229(4)
_cell_length_b 11.4229(4)
_cell_length_c 14.1312(5)
_cell_measurement_temperature 100(2)
_cell_volume 1596.84(10)
_computing_cell_refinement 'SAINT 7.46A (Bruker-AXS, 2009)'
_computing_data_collection 'APEX2 v2009.3.0 (Bruker-AXS, 2009)'
_computing_data_reduction 'SAINT 7.46A (Bruker-AXS, 2009)'
_computing_molecular_graphics 'Bruker SHELXTL'
_computing_publication_material 'Bruker SHELXTL'
_computing_structure_refinement 'SHELXL-97 (Sheldrick, 2008)'
_computing_structure_solution 'SHELXS-97 (Sheldrick, 2008)'
_diffrn_ambient_temperature 100(2)
_diffrn_measured_fraction_theta_full 0.993
_diffrn_measured_fraction_theta_max 0.993
_diffrn_measurement_device_type 'CCD area detector'
_diffrn_measurement_method 'phi and omega scans'
_diffrn_radiation_monochromator graphite
_diffrn_radiation_source 'fine-focus sealed tube'
_diffrn_radiation_type CuK\a
_diffrn_radiation_wavelength 1.54178
_diffrn_reflns_av_R_equivalents 0.0479
_diffrn_reflns_av_sigmaI/netI 0.0203
_diffrn_reflns_limit_h_max 12
_diffrn_reflns_limit_h_min -13
_diffrn_reflns_limit_k_max 13
_diffrn_reflns_limit_k_min -12
_diffrn_reflns_limit_l_max 16
_diffrn_reflns_limit_l_min -16
_diffrn_reflns_number 32886
_diffrn_reflns_theta_full 66.57
_diffrn_reflns_theta_max 66.57
_diffrn_reflns_theta_min 4.47
_exptl_absorpt_coefficient_mu 1.457
_exptl_absorpt_correction_T_max 0.8446
_exptl_absorpt_correction_T_min 0.7032
_exptl_absorpt_correction_type multi-scan
_exptl_absorpt_process_details sadabs
_exptl_crystal_colour colorless
_exptl_crystal_density_diffrn 1.253
_exptl_crystal_description needle
_exptl_crystal_F_000 642
_exptl_crystal_size_max 0.26
_exptl_crystal_size_mid 0.14
_exptl_crystal_size_min 0.12
_refine_diff_density_max 0.406
_refine_diff_density_min -0.330
_refine_diff_density_rms 0.056
_refine_ls_abs_structure_details 'Flack H D (1983), Acta Cryst. A39, 876-881'
_refine_ls_abs_structure_Flack -10(10)
_refine_ls_extinction_coef 0.0082(5)
_refine_ls_extinction_expression Fc^*^=kFc[1+0.001xFc^2^\l^3^/sin(2\q)]^-1/4^
_refine_ls_extinction_method SHELXL
_refine_ls_goodness_of_fit_ref 1.019
_refine_ls_hydrogen_treatment constr
_refine_ls_matrix_type full
_refine_ls_number_parameters 249
_refine_ls_number_reflns 3653
_refine_ls_number_restraints 6
_refine_ls_restrained_S_all 1.018
_refine_ls_R_factor_all 0.0902
_refine_ls_R_factor_gt 0.0898
_refine_ls_shift/su_max 0.000
_refine_ls_shift/su_mean 0.000
_refine_ls_structure_factor_coef Fsqd
_refine_ls_weighting_details 'calc w=1/[\s^2^(Fo^2^)+(0.0248P)^2^+3.3770P] where P=(Fo^2^+2Fc^2^)/3'
_refine_ls_weighting_scheme calc
_refine_ls_wR_factor_gt 0.1773
_refine_ls_wR_factor_ref 0.1776
_reflns_number_gt 3637
_reflns_number_total 3653
_reflns_threshold_expression >2sigma(I)
_cod_data_source_file ja206997e_si_002.cif
_cod_data_source_block 2,6-ph2-cat
_cod_depositor_comments
;
The following automatic conversions were performed:

'_symmetry_cell_setting' tag value 'trigona' was replaced with
'trigonal' value as specified in the replacement file
'/home/robertas/cod-tools/perl-scripts/inputs/replacement_values.lst'.

Automatic conversion script
Id: cif_fix_values 3143 2015-03-26 13:38:13Z robertas 
;
_cod_database_code 4106787

loop_
_symmetry_equiv_pos_as_xyz
'x, y, z'
'-y, x-y, z+1/3'
'-x+y, -x, z+2/3'

loop_
_atom_site_label
_atom_site_type_symbol
_atom_site_fract_x
_atom_site_fract_y
_atom_site_fract_z
_atom_site_U_iso_or_equiv
_atom_site_adp_type
_atom_site_occupancy
_atom_site_symmetry_multiplicity
_atom_site_calc_flag
_atom_site_refinement_flags
_atom_site_disorder_assembly
_atom_site_disorder_group
S1 S 0.0213(3) 0.2180(2) 0.86358(15) 0.0570(8) Uani 0.562(3) 1 d P A 1
N1 N -0.1015(7) -0.2018(7) 0.8128(5) 0.0414(16) Uani 0.562(3) 1 d PD A 1
H1A H -0.1166 -0.1693 0.8675 0.050 Uiso 0.562(3) 1 d PR A 1
H1B H -0.1365 -0.2927 0.8179 0.050 Uiso 0.562(3) 1 d PR A 1
N2 N 0.0524(6) 0.0671(6) 0.7343(4) 0.0336(14) Uani 0.562(3) 1 d P A 1
H2 H 0.0345 0.0309 0.6775 0.040 Uiso 0.562(3) 1 calc PR A 1
N3 N 0.0184(9) 0.2287(8) 0.6818(8) 0.0374(15) Uani 0.562(3) 1 d PD A 1
H3 H 0.0060 0.1870 0.6272 0.045 Uiso 0.562(3) 1 calc PR A 1
C1 C 0.0465(7) -0.1362(7) 0.7963(5) 0.0347(17) Uani 0.562(3) 1 d PD A 1
H1 H 0.0625 -0.1609 0.7316 0.042 Uiso 0.562(3) 1 calc PR A 1
C2 C 0.1118(10) -0.1820(10) 0.8677(6) 0.047(2) Uani 0.562(3) 1 d P A 1
H2A H 0.0730 -0.2810 0.8619 0.056 Uiso 0.562(3) 1 calc PR A 1
H2B H 0.0911 -0.1630 0.9320 0.056 Uiso 0.562(3) 1 calc PR A 1
C3 C 0.2631(10) -0.1131(13) 0.8555(7) 0.048(2) Uani 0.562(3) 1 d P A 1
H3A H 0.2844 -0.1341 0.7920 0.058 Uiso 0.562(3) 1 calc PR A 1
H3B H 0.3014 -0.1478 0.9033 0.058 Uiso 0.562(3) 1 calc PR A 1
C4 C 0.3275(12) 0.0412(15) 0.8666(9) 0.049(3) Uani 0.562(3) 1 d P A 1
H4A H 0.4264 0.0859 0.8564 0.059 Uiso 0.562(3) 1 calc PR A 1
H4B H 0.3109 0.0635 0.9311 0.059 Uiso 0.562(3) 1 calc PR A 1
C5 C 0.2617(8) 0.0909(9) 0.7912(6) 0.044(2) Uani 0.562(3) 1 d P A 1
H5A H 0.2978 0.1892 0.7989 0.052 Uiso 0.562(3) 1 calc PR A 1
H5B H 0.2855 0.0752 0.7269 0.052 Uiso 0.562(3) 1 calc PR A 1
C6 C 0.1097(8) 0.0168(7) 0.8020(5) 0.0338(17) Uani 0.562(3) 1 d P A 1
H6 H 0.0893 0.0386 0.8663 0.041 Uiso 0.562(3) 1 calc PR A 1
C7 C 0.0241(9) 0.1664(7) 0.7520(5) 0.0374(15) Uani 0.562(3) 1 d PD A 1
C8 C 0.0290(8) 0.3571(5) 0.6772(7) 0.0793(16) Uani 0.562(3) 1 d PGD A 1
C9 C 0.1536(7) 0.4723(7) 0.6929(7) 0.0793(16) Uani 0.562(3) 1 d PGD A 1
C10 C 0.1621(7) 0.5974(5) 0.7022(6) 0.0793(16) Uani 0.562(3) 1 d PG A 1
H10 H 0.2472 0.6761 0.7129 0.095 Uiso 0.562(3) 1 calc PR A 1
C11 C 0.0460(8) 0.6074(5) 0.6958(6) 0.0793(16) Uani 0.562(3) 1 d PG A 1
H11 H 0.0518 0.6930 0.7022 0.095 Uiso 0.562(3) 1 calc PR A 1
C12 C -0.0786(7) 0.4923(7) 0.6801(6) 0.0793(16) Uani 0.562(3) 1 d PG A 1
H12 H -0.1579 0.4992 0.6757 0.095 Uiso 0.562(3) 1 calc PR A 1
C13 C -0.0871(7) 0.3672(5) 0.6708(7) 0.0793(16) Uani 0.562(3) 1 d PGD A 1
C14 C 0.2818(7) 0.4670(8) 0.6994(6) 0.0750(15) Uani 0.562(3) 1 d PGD A 1
C15 C 0.3078(7) 0.3873(8) 0.6384(5) 0.0750(15) Uani 0.562(3) 1 d PG A 1
H15 H 0.2429 0.3334 0.5920 0.090 Uiso 0.562(3) 1 calc PR A 1
C16 C 0.4287(8) 0.3863(7) 0.6454(5) 0.0750(15) Uani 0.562(3) 1 d PG A 1
H16 H 0.4465 0.3318 0.6037 0.090 Uiso 0.562(3) 1 calc PR A 1
C17 C 0.5236(6) 0.4652(8) 0.7134(5) 0.0750(15) Uani 0.562(3) 1 d PG A 1
H17 H 0.6062 0.4645 0.7181 0.090 Uiso 0.562(3) 1 calc PR A 1
C18 C 0.4976(7) 0.5449(7) 0.7743(5) 0.0750(15) Uani 0.562(3) 1 d PG A 1
H18 H 0.5625 0.5988 0.8208 0.090 Uiso 0.562(3) 1 calc PR A 1
C19 C 0.3767(8) 0.5459(7) 0.7674(5) 0.0750(15) Uani 0.562(3) 1 d PG A 1
H19 H 0.3589 0.6004 0.8091 0.090 Uiso 0.562(3) 1 calc PR A 1
C20 C -0.2285(6) 0.2468(6) 0.6620(5) 0.0623(13) Uani 0.562(3) 1 d PGD A 1
C21 C -0.3136(7) 0.2453(7) 0.5911(4) 0.0623(13) Uani 0.562(3) 1 d PG A 1
H21 H -0.2828 0.3192 0.5485 0.075 Uiso 0.562(3) 1 calc PR A 1
C22 C -0.4438(6) 0.1357(8) 0.5827(4) 0.0623(13) Uani 0.562(3) 1 d PG A 1
H22 H -0.5020 0.1347 0.5342 0.075 Uiso 0.562(3) 1 calc PR A 1
C23 C -0.4889(5) 0.0276(7) 0.6451(5) 0.0623(13) Uani 0.562(3) 1 d PG A 1
H23 H -0.5779 -0.0473 0.6393 0.075 Uiso 0.562(3) 1 calc PR A 1
C24 C -0.4038(7) 0.0291(6) 0.7159(4) 0.0623(13) Uani 0.562(3) 1 d PG A 1
H24 H -0.4346 -0.0448 0.7586 0.075 Uiso 0.562(3) 1 calc PR A 1
C25 C -0.2736(7) 0.1387(7) 0.7244(4) 0.0623(13) Uani 0.562(3) 1 d PG A 1
H25 H -0.2154 0.1398 0.7728 0.075 Uiso 0.562(3) 1 calc PR A 1
S1D S -0.0134(4) 0.1998(4) 0.49428(19) 0.0569(11) Uani 0.438(3) 1 d P A 2
N1D N 0.1008(9) -0.0979(9) 0.5456(6) 0.043(2) Uani 0.438(3) 1 d PD A 2
H1DA H 0.1129 -0.0771 0.4828 0.052 Uiso 0.438(3) 1 d PR A 2
H1DB H 0.1428 -0.1453 0.5610 0.052 Uiso 0.438(3) 1 d PR A 2
N2D N -0.0470(7) 0.0165(8) 0.6278(5) 0.0319(17) Uani 0.438(3) 1 d P A 2
H2D H -0.0295 -0.0022 0.6847 0.038 Uiso 0.438(3) 1 calc PR A 2
N3D N -0.0257(12) 0.2078(11) 0.6748(10) 0.039(2) Uani 0.438(3) 1 d PD A 2
H3D H -0.0320 0.1703 0.7303 0.046 Uiso 0.438(3) 1 calc PR A 2
C1D C -0.0475(9) -0.1828(9) 0.5655(7) 0.035(2) Uani 0.438(3) 1 d PD A 2
H1D H -0.0626 -0.2205 0.6311 0.042 Uiso 0.438(3) 1 calc PR A 2
C2D C -0.1067(9) -0.0903(10) 0.5550(6) 0.031(2) Uani 0.438(3) 1 d P A 2
H2DA H -0.0835 -0.0475 0.4909 0.038 Uiso 0.438(3) 1 calc PR A 2
C3D C -0.2610(9) -0.1680(11) 0.5668(7) 0.035(2) Uani 0.438(3) 1 d P A 2
H3DA H -0.2979 -0.1083 0.5511 0.042 Uiso 0.438(3) 1 calc PR A 2
H3DB H -0.2848 -0.1979 0.6332 0.042 Uiso 0.438(3) 1 calc PR A 2
C4D C -0.3227(16) -0.2915(13) 0.5007(9) 0.044(3) Uani 0.438(3) 1 d P A 2
H4DA H -0.4205 -0.3454 0.5148 0.053 Uiso 0.438(3) 1 calc PR A 2
H4DB H -0.3138 -0.2582 0.4349 0.053 Uiso 0.438(3) 1 calc PR A 2
C5D C -0.2673(14) -0.3828(14) 0.5040(10) 0.060(4) Uani 0.438(3) 1 d P A 2
H5DA H -0.3060 -0.4499 0.4522 0.072 Uiso 0.438(3) 1 calc PR A 2
H5DB H -0.2904 -0.4319 0.5650 0.072 Uiso 0.438(3) 1 calc PR A 2
C6D C -0.1117(12) -0.2969(11) 0.4929(8) 0.048(3) Uani 0.438(3) 1 d P A 2
H6DA H -0.0722 -0.3563 0.5000 0.058 Uiso 0.438(3) 1 calc PR A 2
H6DB H -0.0901 -0.2577 0.4285 0.058 Uiso 0.438(3) 1 calc PR A 2
C7D C -0.0189(11) 0.1450(10) 0.6062(6) 0.039(2) Uani 0.438(3) 1 d PD A 2
C8D C -0.0249(10) 0.3319(7) 0.6766(7) 0.0631(12) Uani 0.438(3) 1 d PGD A 2
C9D C 0.0903(8) 0.4591(9) 0.6793(6) 0.0631(12) Uani 0.438(3) 1 d PGD A 2
C10D C 0.0800(8) 0.5740(6) 0.6649(6) 0.0631(12) Uani 0.438(3) 1 d PG A 2
H10A H 0.1587 0.6609 0.6668 0.076 Uiso 0.438(3) 1 calc PR A 2
C11D C -0.0455(10) 0.5617(7) 0.6477(6) 0.0631(12) Uani 0.438(3) 1 d PG A 2
H11A H -0.0525 0.6402 0.6379 0.076 Uiso 0.438(3) 1 calc PR A 2
C12D C -0.1607(8) 0.4345(9) 0.6450(6) 0.0631(12) Uani 0.438(3) 1 d PG A 2
H12A H -0.2465 0.4261 0.6332 0.076 Uiso 0.438(3) 1 calc PR A 2
C13D C -0.1504(8) 0.3196(7) 0.6594(6) 0.0631(12) Uani 0.438(3) 1 d PGD A 2
C14D C 0.2251(8) 0.4693(10) 0.6941(6) 0.0631(12) Uani 0.438(3) 1 d PGD A 2
C15D C 0.2725(9) 0.4052(9) 0.6345(6) 0.0631(12) Uani 0.438(3) 1 d PG A 2
H15A H 0.2151 0.3449 0.5871 0.076 Uiso 0.438(3) 1 calc PR A 2
C16D C 0.4038(10) 0.4295(9) 0.6444(6) 0.0631(12) Uani 0.438(3) 1 d PG A 2
H16A H 0.4362 0.3857 0.6037 0.076 Uiso 0.438(3) 1 calc PR A 2
C17D C 0.4878(8) 0.5178(9) 0.7138(6) 0.0631(12) Uani 0.438(3) 1 d PG A 2
H17A H 0.5776 0.5344 0.7205 0.076 Uiso 0.438(3) 1 calc PR A 2
C18D C 0.4405(9) 0.5818(8) 0.7733(5) 0.0631(12) Uani 0.438(3) 1 d PG A 2
H18A H 0.4979 0.6422 0.8208 0.076 Uiso 0.438(3) 1 calc PR A 2
C19D C 0.3091(10) 0.5576(9) 0.7635(6) 0.0631(12) Uani 0.438(3) 1 d PG A 2
H19A H 0.2767 0.6014 0.8042 0.076 Uiso 0.438(3) 1 calc PR A 2
C20D C -0.2830(9) 0.1873(7) 0.6565(6) 0.0631(12) Uani 0.438(3) 1 d PGD A 2
C21D C -0.3748(11) 0.1691(8) 0.5854(5) 0.0631(12) Uani 0.438(3) 1 d PG A 2
H21A H -0.3547 0.2398 0.5417 0.076 Uiso 0.438(3) 1 calc PR A 2
C22D C -0.4958(9) 0.0474(9) 0.5784(5) 0.0631(12) Uani 0.438(3) 1 d PG A 2
H22A H -0.5585 0.0350 0.5299 0.076 Uiso 0.438(3) 1 calc PR A 2
C23D C -0.5251(8) -0.0561(8) 0.6424(6) 0.0631(12) Uani 0.438(3) 1 d PG A 2
H23A H -0.6079 -0.1393 0.6376 0.076 Uiso 0.438(3) 1 calc PR A 2
C24D C -0.4334(10) -0.0379(8) 0.7134(5) 0.0631(12) Uani 0.438(3) 1 d PG A 2
H24A H -0.4534 -0.1087 0.7572 0.076 Uiso 0.438(3) 1 calc PR A 2
C25D C -0.3123(9) 0.0837(9) 0.7205(6) 0.0631(12) Uani 0.438(3) 1 d PG A 2
H25A H -0.2496 0.0962 0.7690 0.076 Uiso 0.438(3) 1 calc PR A 2

loop_
_atom_site_aniso_label
_atom_site_aniso_U_11
_atom_site_aniso_U_22
_atom_site_aniso_U_33
_atom_site_aniso_U_23
_atom_site_aniso_U_13
_atom_site_aniso_U_12
S1 0.111(2) 0.0505(13) 0.0302(10) 0.0000(9) 0.0080(12) 0.0563(15)
N1 0.042(4) 0.035(4) 0.039(4) -0.008(3) 0.002(3) 0.014(3)
N2 0.034(3) 0.042(4) 0.026(3) -0.014(3) -0.008(2) 0.019(3)
N3 0.058(4) 0.032(3) 0.028(3) -0.002(2) 0.001(3) 0.027(3)
C1 0.043(4) 0.038(4) 0.029(4) -0.005(3) 0.003(3) 0.025(4)
C2 0.064(6) 0.064(6) 0.025(4) -0.004(4) -0.003(4) 0.041(5)
C3 0.051(5) 0.072(7) 0.043(5) 0.014(5) 0.013(4) 0.047(6)
C4 0.038(6) 0.066(8) 0.048(7) -0.014(6) -0.017(5) 0.029(6)
C5 0.032(4) 0.043(5) 0.045(5) -0.010(4) 0.002(3) 0.010(4)
C6 0.039(4) 0.036(4) 0.029(4) -0.003(3) 0.000(3) 0.020(3)
C7 0.058(4) 0.032(3) 0.028(3) -0.002(2) 0.001(3) 0.027(3)
C8 0.118(5) 0.043(2) 0.087(3) -0.007(2) -0.012(3) 0.048(3)
C9 0.118(5) 0.043(2) 0.087(3) -0.007(2) -0.012(3) 0.048(3)
C10 0.118(5) 0.043(2) 0.087(3) -0.007(2) -0.012(3) 0.048(3)
C11 0.118(5) 0.043(2) 0.087(3) -0.007(2) -0.012(3) 0.048(3)
C12 0.118(5) 0.043(2) 0.087(3) -0.007(2) -0.012(3) 0.048(3)
C13 0.118(5) 0.043(2) 0.087(3) -0.007(2) -0.012(3) 0.048(3)
C14 0.073(3) 0.077(3) 0.051(3) 0.013(2) 0.018(2) 0.019(3)
C15 0.073(3) 0.077(3) 0.051(3) 0.013(2) 0.018(2) 0.019(3)
C16 0.073(3) 0.077(3) 0.051(3) 0.013(2) 0.018(2) 0.019(3)
C17 0.073(3) 0.077(3) 0.051(3) 0.013(2) 0.018(2) 0.019(3)
C18 0.073(3) 0.077(3) 0.051(3) 0.013(2) 0.018(2) 0.019(3)
C19 0.073(3) 0.077(3) 0.051(3) 0.013(2) 0.018(2) 0.019(3)
C20 0.078(3) 0.084(4) 0.049(2) 0.006(2) 0.018(2) 0.059(3)
C21 0.078(3) 0.084(4) 0.049(2) 0.006(2) 0.018(2) 0.059(3)
C22 0.078(3) 0.084(4) 0.049(2) 0.006(2) 0.018(2) 0.059(3)
C23 0.078(3) 0.084(4) 0.049(2) 0.006(2) 0.018(2) 0.059(3)
C24 0.078(3) 0.084(4) 0.049(2) 0.006(2) 0.018(2) 0.059(3)
C25 0.078(3) 0.084(4) 0.049(2) 0.006(2) 0.018(2) 0.059(3)
S1D 0.102(3) 0.054(2) 0.0340(15) 0.0069(13) 0.0047(15) 0.053(2)
N1D 0.039(6) 0.056(6) 0.046(5) -0.007(4) -0.003(4) 0.033(5)
N2D 0.031(4) 0.034(4) 0.033(4) -0.004(3) -0.002(3) 0.018(3)
N3D 0.056(5) 0.037(4) 0.029(4) 0.002(3) -0.004(4) 0.028(4)
C1D 0.030(5) 0.031(5) 0.038(5) 0.004(4) 0.008(4) 0.010(4)
C2D 0.036(5) 0.038(5) 0.022(5) 0.011(4) 0.000(4) 0.020(4)
C3D 0.032(5) 0.046(6) 0.028(5) 0.007(4) -0.002(4) 0.021(5)
C4D 0.051(8) 0.039(7) 0.031(7) -0.003(5) 0.006(6) 0.015(6)
C5D 0.062(9) 0.042(8) 0.053(8) -0.026(6) -0.001(6) 0.008(6)
C6D 0.056(7) 0.046(6) 0.043(6) 0.006(5) 0.012(5) 0.026(6)
C7D 0.056(5) 0.037(4) 0.029(4) 0.002(3) -0.004(4) 0.028(4)
C8D 0.102(3) 0.059(2) 0.0368(17) -0.0025(14) 0.0083(17) 0.047(2)
C9D 0.102(3) 0.059(2) 0.0368(17) -0.0025(14) 0.0083(17) 0.047(2)
C10D 0.102(3) 0.059(2) 0.0368(17) -0.0025(14) 0.0083(17) 0.047(2)
C11D 0.102(3) 0.059(2) 0.0368(17) -0.0025(14) 0.0083(17) 0.047(2)
C12D 0.102(3) 0.059(2) 0.0368(17) -0.0025(14) 0.0083(17) 0.047(2)
C13D 0.102(3) 0.059(2) 0.0368(17) -0.0025(14) 0.0083(17) 0.047(2)
C14D 0.102(3) 0.059(2) 0.0368(17) -0.0025(14) 0.0083(17) 0.047(2)
C15D 0.102(3) 0.059(2) 0.0368(17) -0.0025(14) 0.0083(17) 0.047(2)
C16D 0.102(3) 0.059(2) 0.0368(17) -0.0025(14) 0.0083(17) 0.047(2)
C17D 0.102(3) 0.059(2) 0.0368(17) -0.0025(14) 0.0083(17) 0.047(2)
C18D 0.102(3) 0.059(2) 0.0368(17) -0.0025(14) 0.0083(17) 0.047(2)
C19D 0.102(3) 0.059(2) 0.0368(17) -0.0025(14) 0.0083(17) 0.047(2)
C20D 0.102(3) 0.059(2) 0.0368(17) -0.0025(14) 0.0083(17) 0.047(2)
C21D 0.102(3) 0.059(2) 0.0368(17) -0.0025(14) 0.0083(17) 0.047(2)
C22D 0.102(3) 0.059(2) 0.0368(17) -0.0025(14) 0.0083(17) 0.047(2)
C23D 0.102(3) 0.059(2) 0.0368(17) -0.0025(14) 0.0083(17) 0.047(2)
C24D 0.102(3) 0.059(2) 0.0368(17) -0.0025(14) 0.0083(17) 0.047(2)
C25D 0.102(3) 0.059(2) 0.0368(17) -0.0025(14) 0.0083(17) 0.047(2)

loop_
_atom_type_symbol
_atom_type_description
_atom_type_scat_dispersion_real
_atom_type_scat_dispersion_imag
_atom_type_scat_source
C C 0.0181 0.0091 'International Tables Vol C Tables 4.2.6.8 and 6.1.1.4'
H H 0.0000 0.0000 'International Tables Vol C Tables 4.2.6.8 and 6.1.1.4'
N N 0.0311 0.0180 'International Tables Vol C Tables 4.2.6.8 and 6.1.1.4'
S S 0.3331 0.5567 'International Tables Vol C Tables 4.2.6.8 and 6.1.1.4'

loop_
_geom_angle_atom_site_label_1
_geom_angle_atom_site_label_2
_geom_angle_atom_site_label_3
_geom_angle
C1 N1 H1A 109.1
C1 N1 H1B 109.2
H1A N1 H1B 109.5
C7 N2 C6 124.3(6)
C7 N2 H2 117.8
C6 N2 H2 117.8
C7 N3 C8 129.1(10)
C7 N3 H3 115.5
C8 N3 H3 115.5
N1 C1 C2 111.0(7)
N1 C1 C6 109.7(6)
C2 C1 C6 109.4(7)
N1 C1 H1 108.9
C2 C1 H1 108.9
C6 C1 H1 108.9
C1 C2 C3 112.4(8)
C1 C2 H2A 109.1
C3 C2 H2A 109.1
C1 C2 H2B 109.1
C3 C2 H2B 109.1
H2A C2 H2B 107.8
C2 C3 C4 110.6(8)
C2 C3 H3A 109.5
C4 C3 H3A 109.5
C2 C3 H3B 109.5
C4 C3 H3B 109.5
H3A C3 H3B 108.1
C3 C4 C5 107.7(9)
C3 C4 H4A 110.2
C5 C4 H4A 110.2
C3 C4 H4B 110.2
C5 C4 H4B 110.2
H4A C4 H4B 108.5
C6 C5 C4 110.7(8)
C6 C5 H5A 109.5
C4 C5 H5A 109.5
C6 C5 H5B 109.5
C4 C5 H5B 109.5
H5A C5 H5B 108.1
N2 C6 C5 109.6(6)
N2 C6 C1 112.1(6)
C5 C6 C1 112.9(7)
N2 C6 H6 107.3
C5 C6 H6 107.3
C1 C6 H6 107.3
N3 C7 N2 116.0(7)
N3 C7 S1 122.0(6)
N2 C7 S1 121.3(5)
C9 C8 C13 120.0
C9 C8 N3 119.4(6)
C13 C8 N3 119.9(6)
C10 C9 C8 120.0
C10 C9 C14 117.9(5)
C8 C9 C14 122.1(5)
C9 C10 C11 120.0
C9 C10 H10 120.0
C11 C10 H10 120.0
C10 C11 C12 120.0
C10 C11 H11 120.0
C12 C11 H11 120.0
C13 C12 C11 120.0
C13 C12 H12 120.0
C11 C12 H12 120.0
C12 C13 C8 120.0
C12 C13 C20 115.8(5)
C8 C13 C20 124.0(5)
C15 C14 C19 120.0
C15 C14 C9 121.4(6)
C19 C14 C9 118.5(6)
C16 C15 C14 120.0
C16 C15 H15 120.0
C14 C15 H15 120.0
C17 C16 C15 120.0
C17 C16 H16 120.0
C15 C16 H16 120.0
C18 C17 C16 120.0
C18 C17 H17 120.0
C16 C17 H17 120.0
C17 C18 C19 120.0
C17 C18 H18 120.0
C19 C18 H18 120.0
C18 C19 C14 120.0
C18 C19 H19 120.0
C14 C19 H19 120.0
C21 C20 C25 120.0
C21 C20 C13 119.5(5)
C25 C20 C13 120.5(5)
C22 C21 C20 120.0
C22 C21 H21 120.0
C20 C21 H21 120.0
C23 C22 C21 120.0
C23 C22 H22 120.0
C21 C22 H22 120.0
C22 C23 C24 120.0
C22 C23 H23 120.0
C24 C23 H23 120.0
C23 C24 C25 120.0
C23 C24 H24 120.0
C25 C24 H24 120.0
C24 C25 C20 120.0
C24 C25 H25 120.0
C20 C25 H25 120.0
C1D N1D H1DA 109.1
C1D N1D H1DB 109.3
H1DA N1D H1DB 109.4
C7D N2D C2D 119.6(8)
C7D N2D H2D 120.2
C2D N2D H2D 120.2
C7D N3D C8D 129.0(12)
C7D N3D H3D 115.5
C8D N3D H3D 115.5
N1D C1D C2D 106.5(7)
N1D C1D C6D 109.3(8)
C2D C1D C6D 109.7(8)
N1D C1D H1D 110.4
C2D C1D H1D 110.4
C6D C1D H1D 110.4
N2D C2D C1D 108.9(7)
N2D C2D C3D 108.9(7)
C1D C2D C3D 111.7(8)
N2D C2D H2DA 109.1
C1D C2D H2DA 109.1
C3D C2D H2DA 109.1
C2D C3D C4D 109.3(9)
C2D C3D H3DA 109.8
C4D C3D H3DA 109.8
C2D C3D H3DB 109.8
C4D C3D H3DB 109.8
H3DA C3D H3DB 108.3
C5D C4D C3D 118.1(13)
C5D C4D H4DA 107.8
C3D C4D H4DA 107.8
C5D C4D H4DB 107.8
C3D C4D H4DB 107.8
H4DA C4D H4DB 107.1
C4D C5D C6D 108.2(11)
C4D C5D H5DA 110.1
C6D C5D H5DA 110.1
C4D C5D H5DB 110.1
C6D C5D H5DB 110.1
H5DA C5D H5DB 108.4
C1D C6D C5D 112.5(9)
C1D C6D H6DA 109.1
C5D C6D H6DA 109.1
C1D C6D H6DB 109.1
C5D C6D H6DB 109.1
H6DA C6D H6DB 107.8
N3D C7D N2D 113.6(9)
N3D C7D S1D 121.4(8)
N2D C7D S1D 123.4(7)
C9D C8D C13D 120.0
C9D C8D N3D 125.2(8)
C13D C8D N3D 114.0(8)
C10D C9D C8D 120.0
C10D C9D C14D 121.0(7)
C8D C9D C14D 118.9(7)
C9D C10D C11D 120.0
C9D C10D H10A 120.0
C11D C10D H10A 120.0
C10D C11D C12D 120.0
C10D C11D H11A 120.0
C12D C11D H11A 120.0
C11D C12D C13D 120.0
C11D C12D H12A 120.0
C13D C12D H12A 120.0
C12D C13D C8D 120.0
C12D C13D C20D 115.1(7)
C8D C13D C20D 124.9(7)
C15D C14D C19D 120.0
C15D C14D C9D 122.0(6)
C19D C14D C9D 117.6(6)
C16D C15D C14D 120.0
C16D C15D H15A 120.0
C14D C15D H15A 120.0
C17D C16D C15D 120.0
C17D C16D H16A 120.0
C15D C16D H16A 120.0
C18D C17D C16D 120.0
C18D C17D H17A 120.0
C16D C17D H17A 120.0
C17D C18D C19D 120.0
C17D C18D H18A 120.0
C19D C18D H18A 120.0
C18D C19D C14D 120.0
C18D C19D H19A 120.0
C14D C19D H19A 120.0
C21D C20D C25D 120.0
C21D C20D C13D 118.2(7)
C25D C20D C13D 121.8(7)
C20D C21D C22D 120.0
C20D C21D H21A 120.0
C22D C21D H21A 120.0
C23D C22D C21D 120.0
C23D C22D H22A 120.0
C21D C22D H22A 120.0
C24D C23D C22D 120.0
C24D C23D H23A 120.0
C22D C23D H23A 120.0
C23D C24D C25D 120.0
C23D C24D H24A 120.0
C25D C24D H24A 120.0
C24D C25D C20D 120.0
C24D C25D H25A 120.0
C20D C25D H25A 120.0

loop_
_geom_bond_atom_site_label_1
_geom_bond_atom_site_label_2
_geom_bond_distance
S1 C7 1.690(7)
N1 C1 1.485(9)
N1 H1A 0.9102
N1 H1B 0.9097
N2 C7 1.349(9)
N2 C6 1.431(9)
N2 H2 0.8800
N3 C7 1.241(12)
N3 C8 1.411(8)
N3 H3 0.8800
C1 C2 1.496(11)
C1 C6 1.523(10)
C1 H1 1.0000
C2 C3 1.509(13)
C2 H2A 0.9900
C2 H2B 0.9900
C3 C4 1.541(15)
C3 H3A 0.9900
C3 H3B 0.9900
C4 C5 1.566(14)
C4 H4A 0.9900
C4 H4B 0.9900
C5 C6 1.512(10)
C5 H5A 0.9900
C5 H5B 0.9900
C6 H6 1.0000
C8 C9 1.3900
C8 C13 1.3900
C9 C10 1.3900
C9 C14 1.498(8)
C10 C11 1.3900
C10 H10 0.9500
C11 C12 1.3900
C11 H11 0.9500
C12 C13 1.3900
C12 H12 0.9500
C13 C20 1.515(8)
C14 C15 1.3900
C14 C19 1.3900
C15 C16 1.3900
C15 H15 0.9500
C16 C17 1.3900
C16 H16 0.9500
C17 C18 1.3900
C17 H17 0.9500
C18 C19 1.3900
C18 H18 0.9500
C19 H19 0.9500
C20 C21 1.3900
C20 C25 1.3900
C21 C22 1.3900
C21 H21 0.9500
C22 C23 1.3900
C22 H22 0.9500
C23 C24 1.3900
C23 H23 0.9500
C24 C25 1.3900
C24 H24 0.9500
C25 H25 0.9500
S1D C7D 1.691(9)
N1D C1D 1.499(11)
N1D H1DA 0.9103
N1D H1DB 0.9101
N2D C7D 1.371(12)
N2D C2D 1.477(12)
N2D H2D 0.8800
N3D C7D 1.231(14)
N3D C8D 1.412(10)
N3D H3D 0.8800
C1D C2D 1.520(13)
C1D C6D 1.528(14)
C1D H1D 1.0000
C2D C3D 1.536(13)
C2D H2DA 1.0000
C3D C4D 1.537(15)
C3D H3DA 0.9900
C3D H3DB 0.9900
C4D C5D 1.47(2)
C4D H4DA 0.9900
C4D H4DB 0.9900
C5D C6D 1.549(18)
C5D H5DA 0.9900
C5D H5DB 0.9900
C6D H6DA 0.9900
C6D H6DB 0.9900
C8D C9D 1.3900
C8D C13D 1.3900
C9D C10D 1.3900
C9D C14D 1.500(9)
C10D C11D 1.3900
C10D H10A 0.9500
C11D C12D 1.3900
C11D H11A 0.9500
C12D C13D 1.3900
C12D H12A 0.9500
C13D C20D 1.514(9)
C14D C15D 1.3900
C14D C19D 1.3900
C15D C16D 1.3900
C15D H15A 0.9500
C16D C17D 1.3900
C16D H16A 0.9500
C17D C18D 1.3900
C17D H17A 0.9500
C18D C19D 1.3900
C18D H18A 0.9500
C19D H19A 0.9500
C20D C21D 1.3900
C20D C25D 1.3900
C21D C22D 1.3900
C21D H21A 0.9500
C22D C23D 1.3900
C22D H22A 0.9500
C23D C24D 1.3900
C23D H23A 0.9500
C24D C25D 1.3900
C24D H24A 0.9500
C25D H25A 0.9500

loop_
_geom_torsion_atom_site_label_1
_geom_torsion_atom_site_label_2
_geom_torsion_atom_site_label_3
_geom_torsion_atom_site_label_4
_geom_torsion
N1 C1 C2 C3 -177.7(7)
C6 C1 C2 C3 -56.5(9)
C1 C2 C3 C4 60.3(10)
C2 C3 C4 C5 -58.0(10)
C3 C4 C5 C6 56.2(10)
C7 N2 C6 C5 -93.7(8)
C7 N2 C6 C1 140.1(7)
C4 C5 C6 N2 178.1(7)
C4 C5 C6 C1 -56.1(10)
N1 C1 C6 N2 -58.8(8)
C2 C1 C6 N2 179.3(6)
N1 C1 C6 C5 176.9(6)
C2 C1 C6 C5 54.9(8)
C8 N3 C7 N2 -160.3(9)
C8 N3 C7 S1 10.3(15)
C6 N2 C7 N3 156.8(8)
C6 N2 C7 S1 -13.8(11)
C7 N3 C8 C9 71.3(13)
C7 N3 C8 C13 -99.4(11)
C13 C8 C9 C10 0.0
N3 C8 C9 C10 -170.7(10)
C13 C8 C9 C14 -179.4(8)
N3 C8 C9 C14 9.9(9)
C8 C9 C10 C11 0.0
C14 C9 C10 C11 179.4(8)
C9 C10 C11 C12 0.0
C10 C11 C12 C13 0.0
C11 C12 C13 C8 0.0
C11 C12 C13 C20 175.2(7)
C9 C8 C13 C12 0.0
N3 C8 C13 C12 170.7(10)
C9 C8 C13 C20 -174.7(8)
N3 C8 C13 C20 -4.1(9)
C10 C9 C14 C15 -138.1(5)
C8 C9 C14 C15 41.3(8)
C10 C9 C14 C19 41.0(8)
C8 C9 C14 C19 -139.6(5)
C19 C14 C15 C16 0.0
C9 C14 C15 C16 179.0(7)
C14 C15 C16 C17 0.0
C15 C16 C17 C18 0.0
C16 C17 C18 C19 0.0
C17 C18 C19 C14 0.0
C15 C14 C19 C18 0.0
C9 C14 C19 C18 -179.0(7)
C12 C13 C20 C21 55.4(7)
C8 C13 C20 C21 -129.7(5)
C12 C13 C20 C25 -124.3(5)
C8 C13 C20 C25 50.6(7)
C25 C20 C21 C22 0.0
C13 C20 C21 C22 -179.7(6)
C20 C21 C22 C23 0.0
C21 C22 C23 C24 0.0
C22 C23 C24 C25 0.0
C23 C24 C25 C20 0.0
C21 C20 C25 C24 0.0
C13 C20 C25 C24 179.7(6)
C7D N2D C2D C1D 143.2(8)
C7D N2D C2D C3D -94.8(10)
N1D C1D C2D N2D -63.8(9)
C6D C1D C2D N2D 178.0(7)
N1D C1D C2D C3D 175.9(7)
C6D C1D C2D C3D 57.7(10)
N2D C2D C3D C4D -172.2(9)
C1D C2D C3D C4D -51.8(12)
C2D C3D C4D C5D 51.3(14)
C3D C4D C5D C6D -51.6(14)
N1D C1D C6D C5D -175.6(10)
C2D C1D C6D C5D -59.1(12)
C4D C5D C6D C1D 54.4(13)
C8D N3D C7D N2D -168.8(11)
C8D N3D C7D S1D -2.7(19)
C2D N2D C7D N3D 150.7(10)
C2D N2D C7D S1D -15.1(13)
C7D N3D C8D C9D -86.9(14)
C7D N3D C8D C13D 82.8(14)
C13D C8D C9D C10D 0.0
N3D C8D C9D C10D 169.2(11)
C13D C8D C9D C14D -177.5(8)
N3D C8D C9D C14D -8.4(11)
C8D C9D C10D C11D 0.0
C14D C9D C10D C11D 177.5(8)
C9D C10D C11D C12D 0.0
C10D C11D C12D C13D 0.0
C11D C12D C13D C8D 0.0
C11D C12D C13D C20D 178.9(7)
C9D C8D C13D C12D 0.0
N3D C8D C13D C12D -170.3(10)
C9D C8D C13D C20D -178.8(8)
N3D C8D C13D C20D 10.8(10)
C10D C9D C14D C15D -121.0(6)
C8D C9D C14D C15D 56.5(8)
C10D C9D C14D C19D 52.0(8)
C8D C9D C14D C19D -130.5(5)
C19D C14D C15D C16D 0.0
C9D C14D C15D C16D 172.8(9)
C14D C15D C16D C17D 0.0
C15D C16D C17D C18D 0.0
C16D C17D C18D C19D 0.0
C17D C18D C19D C14D 0.0
C15D C14D C19D C18D 0.0
C9D C14D C19D C18D -173.2(8)
C12D C13D C20D C21D 43.6(8)
C8D C13D C20D C21D -137.6(5)
C12D C13D C20D C25D -138.6(6)
C8D C13D C20D C25D 40.3(9)
C25D C20D C21D C22D 0.0
C13D C20D C21D C22D 177.9(8)
C20D C21D C22D C23D 0.0
C21D C22D C23D C24D 0.0
C22D C23D C24D C25D 0.0
C23D C24D C25D C20D 0.0
C21D C20D C25D C24D 0.0
C13D C20D C25D C24D -177.9(8)
